data_7132676
loop_
_publ_author_name
'Yu, Jiulong'
'Wu, Jinyu'
'Zhu, Yu'
'Xiong, Dong'
'Yang, Lin'
'Li, Jun'
'Zheng, Jianfeng'

_publ_section_title
;
 Chiral phosphoric acid-catalyzed enantioselective [5+1] cycloaddition
 reaction of <i>C</i>,<i>N</i>-cyclic azomethine imines with isocyanides.
;
_journal_issue 19
_journal_name_full 'Chemical communications (Cambridge, England)'
_journal_page_first 2637
_journal_page_last 2640
_journal_paper_doi 10.1039/d3cc05890e
_journal_volume 60
_journal_year 2024
_chemical_formula_moiety 'C27 H24 N4 O'
_chemical_formula_sum 'C27 H24 N4 O'
_chemical_formula_weight 420.50
_space_group_crystal_system tetragonal
_space_group_IT_number 88
_space_group_name_Hall '-I 4ad'
_space_group_name_H-M_alt 'I 41/a :2'
_atom_sites_solution_hydrogens mixed
_atom_sites_solution_primary dual
_atom_sites_solution_secondary difmap
_audit_creation_method SHELXL-2018/3
_audit_update_record
;
2022-02-07 deposited with the CCDC.	2024-02-05 downloaded from the CCDC.
;
_cell_angle_alpha 90
_cell_angle_beta 90
_cell_angle_gamma 90
_cell_formula_units_Z 16
_cell_length_a 24.3936(8)
_cell_length_b 24.3936(8)
_cell_length_c 16.9622(8)
_cell_measurement_reflns_used 9986
_cell_measurement_temperature 173(2)
_cell_measurement_theta_max 68.36
_cell_measurement_theta_min 4.82
_cell_volume 10093.3(7)
_computing_cell_refinement 'Bruker SAINT'
_computing_data_collection 'Bruker APEX3'
_computing_data_reduction 'Bruker SAINT'
_computing_molecular_graphics 'Bruker SHELXTL'
_computing_publication_material 'Bruker SHELXTL'
_computing_structure_refinement 'SHELXL-2018/3 (Sheldrick, 2018)'
_computing_structure_solution 'SHELXT (Sheldrick 2008)'
_diffrn_ambient_temperature 173(2)
_diffrn_measured_fraction_theta_full 0.976
_diffrn_measured_fraction_theta_max 0.976
_diffrn_measurement_device_type 'Bruker D8 Venture Photon II'
_diffrn_measurement_method '\f and \w scans'
_diffrn_radiation_type CuK\a
_diffrn_radiation_wavelength 1.54178
_diffrn_reflns_av_R_equivalents 0.0557
_diffrn_reflns_av_unetI/netI 0.0324
_diffrn_reflns_Laue_measured_fraction_full 0.976
_diffrn_reflns_Laue_measured_fraction_max 0.976
_diffrn_reflns_limit_h_max 25
_diffrn_reflns_limit_h_min -29
_diffrn_reflns_limit_k_max 29
_diffrn_reflns_limit_k_min -29
_diffrn_reflns_limit_l_max 20
_diffrn_reflns_limit_l_min -16
_diffrn_reflns_number 36996
_diffrn_reflns_point_group_measured_fraction_full 0.976
_diffrn_reflns_point_group_measured_fraction_max 0.976
_diffrn_reflns_theta_full 67.679
_diffrn_reflns_theta_max 68.356
_diffrn_reflns_theta_min 3.173
_exptl_absorpt_coefficient_mu 0.545
_exptl_absorpt_correction_T_max 0.8932
_exptl_absorpt_correction_T_min 0.7231
_exptl_absorpt_correction_type numerical
_exptl_absorpt_process_details 'SADABS (Krause et al., 2015)'
_exptl_crystal_colour colourless
_exptl_crystal_density_diffrn 1.107
_exptl_crystal_description block
_exptl_crystal_F_000 3552
_exptl_crystal_recrystallization_method 'Re-crystallisation from solvent'
_exptl_crystal_size_max 0.398
_exptl_crystal_size_mid 0.363
_exptl_crystal_size_min 0.356
_refine_diff_density_max 0.360
_refine_diff_density_min -0.209
_refine_diff_density_rms 0.049
_refine_ls_extinction_coef 0.00018(4)
_refine_ls_extinction_expression Fc^*^=kFc[1+0.001xFc^2^\l^3^/sin(2\q)]^-1/4^
_refine_ls_extinction_method 'SHELXL-2018/3 (Sheldrick 2018)'
_refine_ls_goodness_of_fit_ref 1.052
_refine_ls_hydrogen_treatment mixed
_refine_ls_matrix_type full
_refine_ls_number_parameters 301
_refine_ls_number_reflns 4529
_refine_ls_number_restraints 4
_refine_ls_restrained_S_all 1.052
_refine_ls_R_factor_all 0.0795
_refine_ls_R_factor_gt 0.0664
_refine_ls_shift/su_max 0.000
_refine_ls_shift/su_mean 0.000
_refine_ls_structure_factor_coef Fsqd
_refine_ls_weighting_details 'w=1/[\s^2^(Fo^2^)+(0.0767P)^2^+14.5582P] where P=(Fo^2^+2Fc^2^)/3'
_refine_ls_weighting_scheme calc
_refine_ls_wR_factor_gt 0.1629
_refine_ls_wR_factor_ref 0.1736
_reflns_Friedel_coverage 0.000
_reflns_number_gt 3814
_reflns_number_total 4529
_reflns_threshold_expression 'I > 2\s(I)'
_cod_data_source_file d3cc05890e2.cif
_cod_data_source_block xlh014
_cod_depositor_comments 'Adding full bibliography for 7132675--7132678.cif.'
_cod_original_cell_volume 10093.3(8)
_cod_original_sg_symbol_H-M 'I 41/a'
_cod_database_code 7132676
_shelx_shelxl_version_number 2018/3
_shelx_space_group_comment
; 
The symmetry employed for this shelxl refinement is uniquely defined 
by the following loop, which should always be used as a source of 
symmetry information in preference to the above space-group names. 
They are only intended as comments. 
;
_shelx_estimated_absorpt_t_min 0.812
_shelx_estimated_absorpt_t_max 0.830

loop_
_space_group_symop_operation_xyz
'x, y, z'
'-x+1/2, -y, z+1/2'
'-y+3/4, x+1/4, z+1/4'
'y+3/4, -x+3/4, z+3/4'
'x+1/2, y+1/2, z+1/2'
'-x+1, -y+1/2, z+1'
'-y+5/4, x+3/4, z+3/4'
'y+5/4, -x+5/4, z+5/4'
'-x, -y, -z'
'x-1/2, y, -z-1/2'
'y-3/4, -x-1/4, -z-1/4'
'-y-3/4, x-3/4, -z-3/4'
'-x+1/2, -y+1/2, -z+1/2'
'x, y+1/2, -z'
'y-1/4, -x+1/4, -z+1/4'
'-y-1/4, x-1/4, -z-1/4'

loop_
_atom_site_label
_atom_site_type_symbol
_atom_site_fract_x
_atom_site_fract_y
_atom_site_fract_z
_atom_site_U_iso_or_equiv
_atom_site_adp_type
_atom_site_occupancy
_atom_site_site_symmetry_order
_atom_site_calc_flag
_atom_site_refinement_flags_posn
_atom_site_refinement_flags_adp
_atom_site_refinement_flags_occupancy
_atom_site_disorder_assembly
_atom_site_disorder_group
O1 O 0.17696(7) 0.51984(7) 0.61174(8) 0.0467(4) Uani 1 1 d . . . . .
N1X N -0.0332(15) 0.440(3) 0.857(4) 0.0997(17) Uani 0.073(10) 1 d D . P A 1
N1Y N -0.02082(16) 0.4176(2) 0.8866(3) 0.0997(17) Uani 0.927(10) 1 d D . P A 2
N2 N 0.16809(7) 0.36556(8) 0.68994(10) 0.0386(4) Uani 1 1 d . . . . .
N3 N 0.23606(7) 0.42825(7) 0.64745(9) 0.0342(4) Uani 1 1 d . . . . .
N4 N 0.21888(7) 0.46736(7) 0.70371(9) 0.0370(4) Uani 1 1 d D . . . .
H4N H 0.2254(12) 0.4615(12) 0.7549(11) 0.060(8) Uiso 1 1 d D . . . .
C1X C -0.061(2) 0.470(3) 0.891(5) 0.150(4) Uani 0.073(10) 1 d D . P A 1
C1Y C -0.0476(2) 0.4177(4) 0.9425(4) 0.150(4) Uani 0.927(10) 1 d D . P A 2
C2 C 0.01471(13) 0.41575(16) 0.8185(2) 0.0799(10) Uani 1 1 d D . . . .
H2A H 0.044828 0.439822 0.836709 0.096 Uiso 0.073(10) 1 calc R U P A 1
H2B H 0.009056 0.425682 0.762479 0.096 Uiso 0.073(10) 1 calc R U P A 1
H2C H 0.042823 0.444871 0.822744 0.096 Uiso 0.927(10) 1 calc R U P A 2
H2D H -0.007026 0.422566 0.770178 0.096 Uiso 0.927(10) 1 calc R U P A 2
C3 C 0.04258(11) 0.36017(14) 0.81260(17) 0.0653(8) Uani 1 1 d . . . . .
H3A H 0.059610 0.350858 0.863859 0.078 Uiso 1 1 calc R U . . .
H3B H 0.014943 0.331716 0.800250 0.078 Uiso 1 1 calc R U . . .
C11 C 0.08578(10) 0.36091(10) 0.74940(14) 0.0469(5) Uani 1 1 d . . . . .
C12 C 0.14075(9) 0.36371(10) 0.76171(13) 0.0437(5) Uani 1 1 d . . . . .
H12 H 0.157936 0.364311 0.811958 0.052 Uiso 1 1 calc R U . . .
C13 C 0.12998(8) 0.36398(8) 0.63022(13) 0.0374(5) Uani 1 1 d . . . . .
C14 C 0.13689(9) 0.36488(9) 0.54961(13) 0.0429(5) Uani 1 1 d . . . . .
H14 H 0.172285 0.367962 0.526654 0.051 Uiso 1 1 calc R U . . .
C15 C 0.09015(10) 0.36111(11) 0.50320(15) 0.0509(6) Uani 1 1 d . . . . .
H15 H 0.093579 0.361989 0.447423 0.061 Uiso 1 1 calc R U . . .
C16 C 0.03813(10) 0.35604(11) 0.53704(16) 0.0551(6) Uani 1 1 d . . . . .
H16 H 0.006950 0.352558 0.503862 0.066 Uiso 1 1 calc R U . . .
C17 C 0.03134(10) 0.35602(11) 0.61738(16) 0.0525(6) Uani 1 1 d . . . . .
H17 H -0.004255 0.353215 0.639739 0.063 Uiso 1 1 calc R U . . .
C18 C 0.07762(9) 0.36019(9) 0.66599(14) 0.0410(5) Uani 1 1 d . . . . .
C21 C 0.22655(8) 0.37330(9) 0.68092(11) 0.0351(4) Uani 1 1 d . . . . .
H21 H 0.243577 0.372174 0.734526 0.042 Uiso 1 1 calc R U . . .
C22 C 0.25282(8) 0.32885(9) 0.63129(12) 0.0372(5) Uani 1 1 d . . . . .
C23 C 0.23975(10) 0.27451(10) 0.64780(14) 0.0464(5) Uani 1 1 d . . . . .
H23 H 0.213958 0.266388 0.688101 0.056 Uiso 1 1 calc R U . . .
C24 C 0.26400(12) 0.23216(11) 0.60601(17) 0.0603(7) Uani 1 1 d . . . . .
H24 H 0.254690 0.195190 0.617470 0.072 Uiso 1 1 calc R U . . .
C25 C 0.30165(13) 0.24377(13) 0.54778(19) 0.0682(8) Uani 1 1 d . . . . .
H25 H 0.318325 0.214888 0.518862 0.082 Uiso 1 1 calc R U . . .
C26 C 0.31502(12) 0.29776(12) 0.53167(17) 0.0628(7) Uani 1 1 d . . . . .
H26 H 0.341219 0.305502 0.491754 0.075 Uiso 1 1 calc R U . . .
C27 C 0.29093(9) 0.34103(10) 0.57265(13) 0.0452(5) Uani 1 1 d . . . . .
C28 C 0.30547(10) 0.39990(11) 0.55484(14) 0.0494(6) Uani 1 1 d . . . . .
H28A H 0.284223 0.412520 0.508539 0.059 Uiso 1 1 calc R U . . .
H28B H 0.344904 0.402361 0.541531 0.059 Uiso 1 1 calc R U . . .
C29 C 0.29330(9) 0.43695(10) 0.62470(13) 0.0417(5) Uani 1 1 d . . . . .
H29A H 0.317902 0.427895 0.669257 0.050 Uiso 1 1 calc R U . . .
H29B H 0.299241 0.475775 0.610025 0.050 Uiso 1 1 calc R U . . .
C31 C 0.18724(9) 0.50911(9) 0.68130(11) 0.0357(5) Uani 1 1 d . . . . .
C32 C 0.16430(9) 0.54361(9) 0.74643(12) 0.0403(5) Uani 1 1 d . . . . .
C33 C 0.14280(10) 0.52026(11) 0.81412(13) 0.0465(5) Uani 1 1 d . . . . .
H33 H 0.144807 0.481701 0.821458 0.056 Uiso 1 1 calc R U . . .
C34 C 0.11840(12) 0.55271(13) 0.87122(14) 0.0586(7) Uani 1 1 d . . . . .
H34 H 0.103093 0.536318 0.917007 0.070 Uiso 1 1 calc R U . . .
C35 C 0.11633(13) 0.60840(13) 0.86167(16) 0.0661(8) Uani 1 1 d . . . . .
H35 H 0.099900 0.630611 0.901135 0.079 Uiso 1 1 calc R U . . .
C36 C 0.13809(15) 0.63245(13) 0.79473(18) 0.0719(9) Uani 1 1 d . . . . .
H36 H 0.137071 0.671143 0.788595 0.086 Uiso 1 1 calc R U . . .
C37 C 0.16140(13) 0.59993(11) 0.73659(16) 0.0588(7) Uani 1 1 d . . . . .
H37 H 0.175411 0.616311 0.689940 0.071 Uiso 1 1 calc R U . . .

loop_
_atom_site_aniso_label
_atom_site_aniso_U_11
_atom_site_aniso_U_22
_atom_site_aniso_U_33
_atom_site_aniso_U_23
_atom_site_aniso_U_13
_atom_site_aniso_U_12
O1 0.0693(11) 0.0499(9) 0.0209(7) 0.0040(6) 0.0024(6) 0.0074(7)
N1X 0.0532(18) 0.167(4) 0.079(3) -0.052(3) 0.0215(18) -0.012(2)
N1Y 0.0532(18) 0.167(4) 0.079(3) -0.052(3) 0.0215(18) -0.012(2)
N2 0.0336(9) 0.0495(10) 0.0325(9) 0.0015(7) 0.0057(7) -0.0017(7)
N3 0.0360(9) 0.0440(9) 0.0227(8) 0.0000(6) 0.0034(6) -0.0019(7)
N4 0.0448(10) 0.0474(10) 0.0190(7) -0.0032(7) -0.0011(7) -0.0011(7)
C1X 0.076(3) 0.272(10) 0.102(4) -0.081(5) 0.047(3) -0.024(4)
C1Y 0.076(3) 0.272(10) 0.102(4) -0.081(5) 0.047(3) -0.024(4)
C2 0.0568(17) 0.109(3) 0.074(2) -0.0337(19) 0.0249(15) -0.0037(16)
C3 0.0500(14) 0.094(2) 0.0516(15) -0.0116(14) 0.0178(12) -0.0159(14)
C11 0.0416(12) 0.0560(13) 0.0430(12) -0.0060(10) 0.0112(9) -0.0070(10)
C12 0.0450(12) 0.0543(13) 0.0317(10) -0.0007(9) 0.0070(9) -0.0057(10)
C13 0.0356(10) 0.0373(10) 0.0393(11) 0.0002(8) 0.0003(8) -0.0003(8)
C14 0.0424(11) 0.0464(12) 0.0398(11) 0.0030(9) -0.0035(9) -0.0002(9)
C15 0.0541(14) 0.0576(14) 0.0408(12) 0.0002(10) -0.0109(10) 0.0032(11)
C16 0.0438(13) 0.0625(15) 0.0589(15) -0.0071(12) -0.0136(11) 0.0058(11)
C17 0.0354(11) 0.0593(14) 0.0628(16) -0.0118(12) -0.0024(10) 0.0032(10)
C18 0.0354(10) 0.0424(11) 0.0451(12) -0.0075(9) 0.0026(9) 0.0008(8)
C21 0.0323(10) 0.0463(11) 0.0266(9) 0.0021(8) 0.0018(7) -0.0021(8)
C22 0.0347(10) 0.0472(12) 0.0296(10) 0.0005(8) -0.0019(8) 0.0029(8)
C23 0.0479(12) 0.0513(13) 0.0400(12) 0.0025(10) -0.0007(9) 0.0024(10)
C24 0.0709(17) 0.0497(14) 0.0602(16) -0.0036(12) 0.0003(13) 0.0074(12)
C25 0.0745(19) 0.0618(17) 0.0683(18) -0.0138(14) 0.0145(15) 0.0154(14)
C26 0.0620(16) 0.0691(17) 0.0573(16) -0.0082(13) 0.0215(13) 0.0055(13)
C27 0.0426(11) 0.0571(14) 0.0359(11) -0.0036(10) 0.0058(9) 0.0036(10)
C28 0.0449(12) 0.0620(15) 0.0414(12) 0.0022(10) 0.0159(10) -0.0010(10)
C29 0.0361(10) 0.0537(13) 0.0354(11) 0.0032(9) 0.0042(8) -0.0058(9)
C31 0.0438(11) 0.0430(11) 0.0205(9) 0.0005(8) 0.0021(8) -0.0059(8)
C32 0.0488(12) 0.0484(12) 0.0236(9) -0.0050(8) -0.0009(8) -0.0012(9)
C33 0.0535(13) 0.0592(14) 0.0268(10) -0.0008(9) 0.0023(9) 0.0009(10)
C34 0.0664(16) 0.0800(19) 0.0293(11) -0.0083(11) 0.0058(11) 0.0064(13)
C35 0.0778(19) 0.081(2) 0.0394(13) -0.0260(13) 0.0017(12) 0.0099(15)
C36 0.104(2) 0.0550(16) 0.0568(17) -0.0178(13) 0.0097(16) 0.0032(15)
C37 0.0837(19) 0.0509(14) 0.0419(13) -0.0076(11) 0.0097(12) -0.0036(13)

loop_
_atom_type_symbol
_atom_type_description
_atom_type_scat_dispersion_real
_atom_type_scat_dispersion_imag
_atom_type_scat_source
C C 0.0181 0.0091 'International Tables Vol C Tables 4.2.6.8 and 6.1.1.4'
H H 0.0000 0.0000 'International Tables Vol C Tables 4.2.6.8 and 6.1.1.4'
N N 0.0311 0.0180 'International Tables Vol C Tables 4.2.6.8 and 6.1.1.4'
O O 0.0492 0.0322 'International Tables Vol C Tables 4.2.6.8 and 6.1.1.4'

loop_
_geom_angle_atom_site_label_1
_geom_angle_atom_site_label_2
_geom_angle_atom_site_label_3
_geom_angle
_geom_angle_site_symmetry_1
_geom_angle_site_symmetry_3
_geom_angle_publ_flag
C1X N1X C2 161(6) . . ?
C1Y N1Y C2 177.2(7) . . ?
C13 N2 C12 108.67(17) . . ?
C13 N2 C21 126.31(17) . . ?
C12 N2 C21 124.77(18) . . ?
N4 N3 C29 111.28(16) . . ?
N4 N3 C21 107.89(15) . . ?
C29 N3 C21 112.55(16) . . ?
C31 N4 N3 119.66(16) . . ?
C31 N4 H4N 120.1(19) . . ?
N3 N4 H4N 119.7(19) . . ?
N1Y C2 C3 110.4(4) . . ?
N1X C2 C3 138(3) . . ?
N1X C2 H2A 102.6 . . ?
C3 C2 H2A 102.6 . . ?
N1X C2 H2B 102.6 . . ?
C3 C2 H2B 102.6 . . ?
H2A C2 H2B 104.9 . . ?
N1Y C2 H2C 109.6 . . ?
C3 C2 H2C 109.6 . . ?
N1Y C2 H2D 109.6 . . ?
C3 C2 H2D 109.6 . . ?
H2C C2 H2D 108.1 . . ?
C11 C3 C2 110.5(3) . . ?
C11 C3 H3A 109.6 . . ?
C2 C3 H3A 109.6 . . ?
C11 C3 H3B 109.6 . . ?
C2 C3 H3B 109.6 . . ?
H3A C3 H3B 108.1 . . ?
C12 C11 C18 106.87(19) . . ?
C12 C11 C3 125.6(2) . . ?
C18 C11 C3 127.5(2) . . ?
C11 C12 N2 109.9(2) . . ?
C11 C12 H12 125.0 . . ?
N2 C12 H12 125.0 . . ?
N2 C13 C14 130.4(2) . . ?
N2 C13 C18 107.20(18) . . ?
C14 C13 C18 122.4(2) . . ?
C13 C14 C15 117.4(2) . . ?
C13 C14 H14 121.3 . . ?
C15 C14 H14 121.3 . . ?
C14 C15 C16 121.2(2) . . ?
C14 C15 H15 119.4 . . ?
C16 C15 H15 119.4 . . ?
C17 C16 C15 121.1(2) . . ?
C17 C16 H16 119.4 . . ?
C15 C16 H16 119.4 . . ?
C16 C17 C18 119.1(2) . . ?
C16 C17 H17 120.4 . . ?
C18 C17 H17 120.4 . . ?
C17 C18 C13 118.6(2) . . ?
C17 C18 C11 134.1(2) . . ?
C13 C18 C11 107.31(19) . . ?
N2 C21 N3 108.34(16) . . ?
N2 C21 C22 112.48(17) . . ?
N3 C21 C22 111.73(16) . . ?
N2 C21 H21 108.0 . . ?
N3 C21 H21 108.0 . . ?
C22 C21 H21 108.0 . . ?
C23 C22 C27 120.0(2) . . ?
C23 C22 C21 118.22(19) . . ?
C27 C22 C21 121.75(19) . . ?
C24 C23 C22 120.6(2) . . ?
C24 C23 H23 119.7 . . ?
C22 C23 H23 119.7 . . ?
C25 C24 C23 119.9(3) . . ?
C25 C24 H24 120.1 . . ?
C23 C24 H24 120.1 . . ?
C24 C25 C26 119.6(3) . . ?
C24 C25 H25 120.2 . . ?
C26 C25 H25 120.2 . . ?
C25 C26 C27 121.5(3) . . ?
C25 C26 H26 119.2 . . ?
C27 C26 H26 119.2 . . ?
C22 C27 C26 118.4(2) . . ?
C22 C27 C28 120.2(2) . . ?
C26 C27 C28 121.4(2) . . ?
C27 C28 C29 111.33(18) . . ?
C27 C28 H28A 109.4 . . ?
C29 C28 H28A 109.4 . . ?
C27 C28 H28B 109.4 . . ?
C29 C28 H28B 109.4 . . ?
H28A C28 H28B 108.0 . . ?
N3 C29 C28 107.79(18) . . ?
N3 C29 H29A 110.1 . . ?
C28 C29 H29A 110.1 . . ?
N3 C29 H29B 110.1 . . ?
C28 C29 H29B 110.1 . . ?
H29A C29 H29B 108.5 . . ?
O1 C31 N4 123.52(19) . . ?
O1 C31 C32 120.7(2) . . ?
N4 C31 C32 115.81(17) . . ?
C33 C32 C37 119.2(2) . . ?
C33 C32 C31 121.5(2) . . ?
C37 C32 C31 119.2(2) . . ?
C32 C33 C34 120.5(2) . . ?
C32 C33 H33 119.8 . . ?
C34 C33 H33 119.8 . . ?
C35 C34 C33 120.0(3) . . ?
C35 C34 H34 120.0 . . ?
C33 C34 H34 120.0 . . ?
C34 C35 C36 120.2(2) . . ?
C34 C35 H35 119.9 . . ?
C36 C35 H35 119.9 . . ?
C35 C36 C37 119.9(3) . . ?
C35 C36 H36 120.1 . . ?
C37 C36 H36 120.1 . . ?
C32 C37 C36 120.1(3) . . ?
C32 C37 H37 119.9 . . ?
C36 C37 H37 119.9 . . ?

loop_
_geom_bond_atom_site_label_1
_geom_bond_atom_site_label_2
_geom_bond_distance
_geom_bond_site_symmetry_2
_geom_bond_publ_flag
O1 C31 1.234(2) . ?
N1X C1X 1.160(19) . ?
N1X C2 1.460(17) . ?
N1Y C1Y 1.152(5) . ?
N1Y C2 1.445(4) . ?
N2 C13 1.375(3) . ?
N2 C12 1.389(3) . ?
N2 C21 1.446(3) . ?
N3 N4 1.413(2) . ?
N3 C29 1.464(3) . ?
N3 C21 1.474(3) . ?
N4 C31 1.333(3) . ?
N4 H4N 0.895(17) . ?
C2 C3 1.520(5) . ?
C2 H2A 0.9900 . ?
C2 H2B 0.9900 . ?
C2 H2C 0.9900 . ?
C2 H2D 0.9900 . ?
C3 C11 1.503(3) . ?
C3 H3A 0.9900 . ?
C3 H3B 0.9900 . ?
C11 C12 1.359(3) . ?
C11 C18 1.429(3) . ?
C12 H12 0.9500 . ?
C13 C14 1.378(3) . ?
C13 C18 1.417(3) . ?
C14 C15 1.389(3) . ?
C14 H14 0.9500 . ?
C15 C16 1.398(4) . ?
C15 H15 0.9500 . ?
C16 C17 1.373(4) . ?
C16 H16 0.9500 . ?
C17 C18 1.402(3) . ?
C17 H17 0.9500 . ?
C21 C22 1.515(3) . ?
C21 H21 1.0000 . ?
C22 C23 1.392(3) . ?
C22 C27 1.393(3) . ?
C23 C24 1.386(4) . ?
C23 H23 0.9500 . ?
C24 C25 1.378(4) . ?
C24 H24 0.9500 . ?
C25 C26 1.384(4) . ?
C25 H25 0.9500 . ?
C26 C27 1.394(4) . ?
C26 H26 0.9500 . ?
C27 C28 1.510(4) . ?
C28 C29 1.519(3) . ?
C28 H28A 0.9900 . ?
C28 H28B 0.9900 . ?
C29 H29A 0.9900 . ?
C29 H29B 0.9900 . ?
C31 C32 1.497(3) . ?
C32 C33 1.385(3) . ?
C32 C37 1.386(3) . ?
C33 C34 1.385(3) . ?
C33 H33 0.9500 . ?
C34 C35 1.369(4) . ?
C34 H34 0.9500 . ?
C35 C36 1.384(4) . ?
C35 H35 0.9500 . ?
C36 C37 1.387(4) . ?
C36 H36 0.9500 . ?
C37 H37 0.9500 . ?

loop_
_geom_torsion_atom_site_label_1
_geom_torsion_atom_site_label_2
_geom_torsion_atom_site_label_3
_geom_torsion_atom_site_label_4
_geom_torsion
_geom_torsion_site_symmetry_1
_geom_torsion_site_symmetry_2
_geom_torsion_site_symmetry_3
_geom_torsion_site_symmetry_4
_geom_torsion_publ_flag
C29 N3 N4 C31 103.3(2) . . . . ?
C21 N3 N4 C31 -132.75(19) . . . . ?
C1X N1X C2 C3 138(21) . . . . ?
N1Y C2 C3 C11 -171.5(3) . . . . ?
N1X C2 C3 C11 169(4) . . . . ?
C2 C3 C11 C12 103.9(3) . . . . ?
C2 C3 C11 C18 -74.5(3) . . . . ?
C18 C11 C12 N2 0.8(3) . . . . ?
C3 C11 C12 N2 -177.9(2) . . . . ?
C13 N2 C12 C11 0.1(3) . . . . ?
C21 N2 C12 C11 174.5(2) . . . . ?
C12 N2 C13 C14 179.9(2) . . . . ?
C21 N2 C13 C14 5.6(4) . . . . ?
C12 N2 C13 C18 -0.9(2) . . . . ?
C21 N2 C13 C18 -175.29(19) . . . . ?
N2 C13 C14 C15 178.1(2) . . . . ?
C18 C13 C14 C15 -0.9(3) . . . . ?
C13 C14 C15 C16 -0.6(4) . . . . ?
C14 C15 C16 C17 1.7(4) . . . . ?
C15 C16 C17 C18 -1.1(4) . . . . ?
C16 C17 C18 C13 -0.3(4) . . . . ?
C16 C17 C18 C11 -179.3(3) . . . . ?
N2 C13 C18 C17 -177.8(2) . . . . ?
C14 C13 C18 C17 1.4(3) . . . . ?
N2 C13 C18 C11 1.4(2) . . . . ?
C14 C13 C18 C11 -179.4(2) . . . . ?
C12 C11 C18 C17 177.7(3) . . . . ?
C3 C11 C18 C17 -3.7(5) . . . . ?
C12 C11 C18 C13 -1.4(3) . . . . ?
C3 C11 C18 C13 177.3(2) . . . . ?
C13 N2 C21 N3 63.8(3) . . . . ?
C12 N2 C21 N3 -109.7(2) . . . . ?
C13 N2 C21 C22 -60.2(3) . . . . ?
C12 N2 C21 C22 126.3(2) . . . . ?
N4 N3 C21 N2 65.67(19) . . . . ?
C29 N3 C21 N2 -171.17(16) . . . . ?
N4 N3 C21 C22 -169.88(16) . . . . ?
C29 N3 C21 C22 -46.7(2) . . . . ?
N2 C21 C22 C23 -47.3(3) . . . . ?
N3 C21 C22 C23 -169.38(18) . . . . ?
N2 C21 C22 C27 135.4(2) . . . . ?
N3 C21 C22 C27 13.3(3) . . . . ?
C27 C22 C23 C24 -0.5(3) . . . . ?
C21 C22 C23 C24 -177.8(2) . . . . ?
C22 C23 C24 C25 0.3(4) . . . . ?
C23 C24 C25 C26 0.2(5) . . . . ?
C24 C25 C26 C27 -0.5(5) . . . . ?
C23 C22 C27 C26 0.1(3) . . . . ?
C21 C22 C27 C26 177.4(2) . . . . ?
C23 C22 C27 C28 -179.7(2) . . . . ?
C21 C22 C27 C28 -2.4(3) . . . . ?
C25 C26 C27 C22 0.4(4) . . . . ?
C25 C26 C27 C28 -179.8(3) . . . . ?
C22 C27 C28 C29 22.7(3) . . . . ?
C26 C27 C28 C29 -157.1(2) . . . . ?
N4 N3 C29 C28 -170.58(17) . . . . ?
C21 N3 C29 C28 68.2(2) . . . . ?
C27 C28 C29 N3 -53.6(3) . . . . ?
N3 N4 C31 O1 -9.1(3) . . . . ?
N3 N4 C31 C32 171.26(17) . . . . ?
O1 C31 C32 C33 137.0(2) . . . . ?
N4 C31 C32 C33 -43.3(3) . . . . ?
O1 C31 C32 C37 -38.9(3) . . . . ?
N4 C31 C32 C37 140.8(2) . . . . ?
C37 C32 C33 C34 0.4(4) . . . . ?
C31 C32 C33 C34 -175.6(2) . . . . ?
C32 C33 C34 C35 -1.3(4) . . . . ?
C33 C34 C35 C36 0.6(5) . . . . ?
C34 C35 C36 C37 0.9(5) . . . . ?
C33 C32 C37 C36 1.2(4) . . . . ?
C31 C32 C37 C36 177.2(3) . . . . ?
C35 C36 C37 C32 -1.8(5) . . . . ?
